data_1544989
loop_
_publ_author_name
'Lee, Hyeong-Hwan'
'Park, In-Hyeok'
'Kim, Seulgi'
'Lee, Eunji'
'Ju, Huiyeong'
'Jung, Jong Hwa'
'Ikeda, Mari'
'Habata, Yoichi'
'Lee, Shim Sung'

_publ_section_title
;
 Anion exchange coupled with the reduction and dimerisation of a
 copper(ii) nitrate complex of tripyridyl dithioether via a
 single-crystal-to-single-crystal transformation
;
_journal_issue 4
_journal_name_full 'Chem. Sci.'
_journal_page_first 2592
_journal_paper_doi 10.1039/C6SC05341F
_journal_volume 8
_journal_year 2017
_chemical_formula_moiety 'C17 H15 N3 S2'
_chemical_formula_sum 'C17 H15 N3 S2'
_chemical_formula_weight 325.44
_chemical_name_systematic
; 
 ? 
;
_space_group_IT_number 14
_symmetry_cell_setting monoclinic
_symmetry_space_group_name_Hall '-P 2yn'
_symmetry_space_group_name_H-M 'P 1 21/n 1'
_atom_sites_solution_hydrogens geom
_atom_sites_solution_primary direct
_atom_sites_solution_secondary difmap
_audit_creation_method SHELXL-97
_audit_update_record
;
2016-12-31 deposited with the CCDC.
2017-01-03 downloaded from the CCDC.
;
_cell_angle_alpha 90.00
_cell_angle_beta 107.345(3)
_cell_angle_gamma 90.00
_cell_formula_units_Z 4
_cell_length_a 10.5537(5)
_cell_length_b 9.2526(4)
_cell_length_c 16.3350(8)
_cell_measurement_reflns_used 8816
_cell_measurement_temperature 173(2)
_cell_measurement_theta_max 28.31
_cell_measurement_theta_min 2.56
_cell_volume 1522.57(13)
_computing_cell_refinement 'Bruker SAINT'
_computing_data_collection 'Bruker APEX2'
_computing_data_reduction 'Bruker SAINT'
_computing_molecular_graphics 'SHELXL-97 (Sheldrick, 2008)'
_computing_publication_material 'SHELXL-97 (Sheldrick, 2008)'
_computing_structure_refinement 'SHELXL-97 (Sheldrick, 2008)'
_computing_structure_solution 'SHELXS-97 (Sheldrick, 2008)'
_diffrn_ambient_temperature 173(2)
_diffrn_measured_fraction_theta_full 0.996
_diffrn_measured_fraction_theta_max 0.996
_diffrn_measurement_device_type 'Bruker APEX-II CCD'
_diffrn_measurement_method '\f and \w scans'
_diffrn_radiation_monochromator graphite
_diffrn_radiation_source 'fine-focus sealed tube'
_diffrn_radiation_type MoK\a
_diffrn_radiation_wavelength 0.71073
_diffrn_reflns_av_R_equivalents 0.0558
_diffrn_reflns_av_sigmaI/netI 0.0547
_diffrn_reflns_limit_h_max 13
_diffrn_reflns_limit_h_min -13
_diffrn_reflns_limit_k_max 11
_diffrn_reflns_limit_k_min -11
_diffrn_reflns_limit_l_max 20
_diffrn_reflns_limit_l_min -20
_diffrn_reflns_number 20767
_diffrn_reflns_theta_full 26.00
_diffrn_reflns_theta_max 26.00
_diffrn_reflns_theta_min 2.05
_exptl_absorpt_coefficient_mu 0.349
_exptl_absorpt_correction_T_max 0.9726
_exptl_absorpt_correction_T_min 0.9626
_exptl_absorpt_correction_type multi-scan
_exptl_absorpt_process_details SADABS
_exptl_crystal_colour colourless
_exptl_crystal_density_diffrn 1.420
_exptl_crystal_density_method 'not measured'
_exptl_crystal_description block
_exptl_crystal_F_000 680
_exptl_crystal_size_max 0.11
_exptl_crystal_size_mid 0.09
_exptl_crystal_size_min 0.08
_refine_diff_density_max 0.342
_refine_diff_density_min -0.413
_refine_diff_density_rms 0.061
_refine_ls_extinction_method none
_refine_ls_goodness_of_fit_ref 1.074
_refine_ls_hydrogen_treatment constr
_refine_ls_matrix_type full
_refine_ls_number_parameters 199
_refine_ls_number_reflns 2981
_refine_ls_number_restraints 0
_refine_ls_restrained_S_all 1.074
_refine_ls_R_factor_all 0.0864
_refine_ls_R_factor_gt 0.0506
_refine_ls_shift/su_max 0.000
_refine_ls_shift/su_mean 0.000
_refine_ls_structure_factor_coef Fsqd
_refine_ls_weighting_details 'calc w=1/[\s^2^(Fo^2^)+(0.0299P)^2^+1.0675P] where P=(Fo^2^+2Fc^2^)/3'
_refine_ls_weighting_scheme calc
_refine_ls_wR_factor_gt 0.0822
_refine_ls_wR_factor_ref 0.0919
_reflns_number_gt 2160
_reflns_number_total 2981
_reflns_threshold_expression >2sigma(I)
_cod_data_source_file c6sc05341f2.cif
_cod_data_source_block L
_cod_depositor_comments
;
The following automatic conversions were performed:

'_symmetry_cell_setting' value 'Monoclinic' changed to 'monoclinic'
according to
/usr/data/users/saulius/crontab/automatic-downloads/rss-feeds/RSC/lib/dictionaries/cif_core.dic
dictionary named 'cif_core.dic' version 2.4.2 from 2011-04-26.

Automatic conversion script
Id: cif_fix_values 4268 2015-11-12 08:31:59Z antanas 

 Adding full bibliography for 1544983--1544989.cif.
;
_cod_original_cell_volume 1522.56(12)
_cod_original_sg_symbol_H-M P2(1)/n
_cod_database_code 1544989

loop_
_symmetry_equiv_pos_as_xyz
'x, y, z'
'-x+1/2, y+1/2, -z+1/2'
'-x, -y, -z'
'x-1/2, -y-1/2, z-1/2'

loop_
_atom_site_label
_atom_site_type_symbol
_atom_site_fract_x
_atom_site_fract_y
_atom_site_fract_z
_atom_site_U_iso_or_equiv
_atom_site_adp_type
_atom_site_occupancy
_atom_site_symmetry_multiplicity
_atom_site_calc_flag
_atom_site_refinement_flags
S1 S 0.12925(7) -0.22969(7) 0.45182(4) 0.03069(19) Uani 1 1 d .
S2 S 0.12625(7) 0.07542(7) 0.14752(4) 0.02811(18) Uani 1 1 d .
N1 N -0.0730(2) -0.3343(2) 0.50173(12) 0.0241(5) Uani 1 1 d .
N2 N 0.00095(19) -0.18449(19) 0.23021(11) 0.0202(4) Uani 1 1 d .
N3 N -0.0743(2) 0.2589(2) 0.07792(13) 0.0281(5) Uani 1 1 d .
C1 C 0.1303(3) 0.3669(3) 0.15996(15) 0.0273(6) Uani 1 1 d .
H1A H 0.2203 0.3547 0.1932 0.033 Uiso 1 1 calc R
C2 C 0.0749(3) 0.5016(3) 0.14479(16) 0.0319(6) Uani 1 1 d .
H2A H 0.1260 0.5847 0.1678 0.038 Uiso 1 1 calc R
C3 C -0.0558(3) 0.5157(3) 0.09569(16) 0.0324(6) Uani 1 1 d .
H3A H -0.0966 0.6081 0.0845 0.039 Uiso 1 1 calc R
C4 C -0.1250(3) 0.3928(3) 0.06351(16) 0.0322(6) Uani 1 1 d .
H4A H -0.2144 0.4029 0.0288 0.039 Uiso 1 1 calc R
C5 C 0.0513(2) 0.2481(2) 0.12546(14) 0.0234(6) Uani 1 1 d .
C6 C -0.0097(2) -0.0482(2) 0.10301(14) 0.0250(6) Uani 1 1 d .
H6A H -0.0769 0.0002 0.0554 0.030 Uiso 1 1 calc R
H6B H 0.0240 -0.1332 0.0790 0.030 Uiso 1 1 calc R
C7 C -0.0745(2) -0.0988(2) 0.16799(13) 0.0194(5) Uani 1 1 d .
C8 C -0.2020(2) -0.0589(2) 0.16380(14) 0.0251(6) Uani 1 1 d .
H8A H -0.2525 0.0015 0.1189 0.030 Uiso 1 1 calc R
C9 C -0.2547(3) -0.1086(3) 0.22634(15) 0.0283(6) Uani 1 1 d .
H9A H -0.3420 -0.0819 0.2253 0.034 Uiso 1 1 calc R
C10 C -0.1795(2) -0.1973(2) 0.29031(15) 0.0257(6) Uani 1 1 d .
H10A H -0.2142 -0.2330 0.3337 0.031 Uiso 1 1 calc R
C11 C -0.0521(2) -0.2335(2) 0.29001(14) 0.0200(5) Uani 1 1 d .
C12 C 0.0349(2) -0.3290(3) 0.35772(14) 0.0245(6) Uani 1 1 d .
H12A H 0.0971 -0.3813 0.3334 0.029 Uiso 1 1 calc R
H12B H -0.0210 -0.4017 0.3750 0.029 Uiso 1 1 calc R
C13 C 0.0233(2) -0.2370(2) 0.51758(14) 0.0231(6) Uani 1 1 d .
C14 C -0.1442(3) -0.3418(3) 0.55711(15) 0.0276(6) Uani 1 1 d .
H14A H -0.2130 -0.4118 0.5470 0.033 Uiso 1 1 calc R
C15 C -0.1231(3) -0.2538(3) 0.62794(15) 0.0333(7) Uani 1 1 d .
H15A H -0.1752 -0.2636 0.6661 0.040 Uiso 1 1 calc R
C16 C -0.0248(3) -0.1515(3) 0.64181(16) 0.0403(7) Uani 1 1 d .
H16A H -0.0089 -0.0877 0.6894 0.048 Uiso 1 1 calc R
C17 C 0.0502(3) -0.1421(3) 0.58645(16) 0.0355(7) Uani 1 1 d .
H17A H 0.1190 -0.0724 0.5950 0.043 Uiso 1 1 calc R

loop_
_atom_site_aniso_label
_atom_site_aniso_U_11
_atom_site_aniso_U_22
_atom_site_aniso_U_33
_atom_site_aniso_U_23
_atom_site_aniso_U_13
_atom_site_aniso_U_12
S1 0.0253(4) 0.0426(4) 0.0243(3) 0.0019(3) 0.0076(3) -0.0057(3)
S2 0.0255(4) 0.0278(3) 0.0325(3) 0.0047(3) 0.0109(3) 0.0006(3)
N1 0.0264(12) 0.0256(11) 0.0208(10) 0.0015(9) 0.0082(10) 0.0010(10)
N2 0.0242(12) 0.0183(10) 0.0189(10) -0.0013(8) 0.0078(9) 0.0000(9)
N3 0.0253(13) 0.0257(12) 0.0324(11) -0.0026(9) 0.0075(10) 0.0002(10)
C1 0.0243(15) 0.0341(15) 0.0241(13) -0.0032(11) 0.0080(11) -0.0060(12)
C2 0.0363(17) 0.0280(15) 0.0329(14) -0.0089(12) 0.0128(13) -0.0090(13)
C3 0.0369(18) 0.0231(13) 0.0372(14) -0.0034(11) 0.0109(14) 0.0020(13)
C4 0.0288(16) 0.0306(15) 0.0350(15) -0.0039(12) 0.0064(13) 0.0033(12)
C5 0.0256(15) 0.0288(14) 0.0196(11) 0.0017(10) 0.0125(11) -0.0012(12)
C6 0.0327(16) 0.0236(13) 0.0200(12) -0.0002(10) 0.0097(11) 0.0017(11)
C7 0.0253(15) 0.0148(12) 0.0180(11) -0.0036(9) 0.0061(11) -0.0028(10)
C8 0.0267(15) 0.0223(13) 0.0239(12) 0.0025(10) 0.0037(11) 0.0027(11)
C9 0.0199(15) 0.0309(14) 0.0340(14) 0.0007(11) 0.0077(12) 0.0020(11)
C10 0.0259(15) 0.0260(13) 0.0271(13) 0.0028(11) 0.0109(12) -0.0001(12)
C11 0.0236(14) 0.0171(12) 0.0197(11) -0.0022(9) 0.0070(11) -0.0003(10)
C12 0.0272(15) 0.0253(13) 0.0230(12) 0.0021(10) 0.0106(11) 0.0042(11)
C13 0.0264(15) 0.0217(13) 0.0198(12) 0.0046(10) 0.0048(11) 0.0052(12)
C14 0.0265(16) 0.0326(14) 0.0254(13) 0.0074(11) 0.0101(12) 0.0020(12)
C15 0.0398(17) 0.0398(16) 0.0244(13) 0.0061(12) 0.0155(13) 0.0105(14)
C16 0.060(2) 0.0370(16) 0.0250(14) -0.0071(12) 0.0141(15) 0.0025(15)
C17 0.0446(19) 0.0326(15) 0.0299(14) -0.0063(12) 0.0119(14) -0.0099(13)

loop_
_atom_type_symbol
_atom_type_description
_atom_type_scat_dispersion_real
_atom_type_scat_dispersion_imag
_atom_type_scat_source
C C 0.0033 0.0016 'International Tables Vol C Tables 4.2.6.8 and 6.1.1.4'
H H 0.0000 0.0000 'International Tables Vol C Tables 4.2.6.8 and 6.1.1.4'
N N 0.0061 0.0033 'International Tables Vol C Tables 4.2.6.8 and 6.1.1.4'
S S 0.1246 0.1234 'International Tables Vol C Tables 4.2.6.8 and 6.1.1.4'

loop_
_geom_angle_atom_site_label_1
_geom_angle_atom_site_label_2
_geom_angle_atom_site_label_3
_geom_angle
C13 S1 C12 102.05(11)
C5 S2 C6 103.66(12)
C13 N1 C14 117.1(2)
C11 N2 C7 117.9(2)
C5 N3 C4 116.7(2)
C2 C1 C5 118.3(2)
C1 C2 C3 119.4(2)
C4 C3 C2 118.1(2)
N3 C4 C3 124.1(2)
N3 C5 C1 123.4(2)
N3 C5 S2 119.67(17)
C1 C5 S2 116.89(19)
C7 C6 S2 112.80(15)
N2 C7 C8 123.0(2)
N2 C7 C6 115.2(2)
C8 C7 C6 121.8(2)
C7 C8 C9 118.5(2)
C10 C9 C8 119.5(2)
C9 C10 C11 118.7(2)
N2 C11 C10 122.4(2)
N2 C11 C12 116.1(2)
C10 C11 C12 121.4(2)
C11 C12 S1 112.83(16)
N1 C13 C17 123.3(2)
N1 C13 S1 119.64(17)
C17 C13 S1 117.0(2)
N1 C14 C15 123.6(2)
C16 C15 C14 118.1(2)
C17 C16 C15 119.4(2)
C16 C17 C13 118.4(3)

loop_
_geom_bond_atom_site_label_1
_geom_bond_atom_site_label_2
_geom_bond_distance
S1 C13 1.768(3)
S1 C12 1.813(2)
S2 C5 1.772(2)
S2 C6 1.809(2)
N1 C13 1.324(3)
N1 C14 1.339(3)
N2 C11 1.341(3)
N2 C7 1.347(3)
N3 C5 1.325(3)
N3 C4 1.342(3)
C1 C2 1.367(3)
C1 C5 1.393(3)
C2 C3 1.380(4)
C3 C4 1.369(3)
C6 C7 1.499(3)
C7 C8 1.377(3)
C8 C9 1.379(3)
C9 C10 1.379(3)
C10 C11 1.387(3)
C11 C12 1.497(3)
C13 C17 1.388(3)
C14 C15 1.378(3)
C15 C16 1.372(4)
C16 C17 1.371(4)
